data_7249190
loop_
_publ_author_name
'Zhao, Zhixiang'
'Yang, Yue'
'Hu, Linhai'
'Wang, Jianhua'
'Yu, Jie'
'Liu, Qingxiang'

_publ_section_title
;
 Six cobalt(ii), zinc(ii), nickel(ii) and copper(ii) complexes based on
 bis-benzimidazolyl bidentate ligands with phenolyl ether linkers:
 synthesis, structural studies and recognition of HSO4&#x2212;
;
_journal_issue 36
_journal_name_full CrystEngComm
_journal_page_first 5078
_journal_page_last 5089
_journal_paper_doi 10.1039/D4CE00553H
_journal_volume 26
_journal_year 2024
_chemical_formula_sum 'C33 H34 Cu N4 O7 S'
_chemical_formula_weight 694.24
_space_group_IT_number 2
_space_group_name_Hall '-P 1'
_space_group_name_H-M_alt 'P -1'
_symmetry_cell_setting triclinic
_symmetry_space_group_name_H-M 'P -1'
_atom_sites_solution_hydrogens geom
_atom_sites_solution_primary direct
_atom_sites_solution_secondary difmap
_audit_creation_method SHELXL-97
_audit_update_record
;
2024-04-25 deposited with the CCDC.	2024-08-12 downloaded from the CCDC.
;
_cell_angle_alpha 68.980(2)
_cell_angle_beta 72.701(2)
_cell_angle_gamma 73.901(2)
_cell_formula_units_Z 2
_cell_length_a 10.8462(16)
_cell_length_b 11.8643(17)
_cell_length_c 14.141(2)
_cell_measurement_reflns_used 5052
_cell_measurement_temperature 296(2)
_cell_measurement_theta_max 27.57
_cell_measurement_theta_min 2.26
_cell_volume 1591.8(4)
_computing_cell_refinement 'Bruker SMART'
_computing_data_collection 'Bruker SMART'
_computing_data_reduction 'Bruker SAINT'
_computing_molecular_graphics 'Bruker SHELXTL'
_computing_publication_material 'Bruker SHELXTL'
_computing_structure_refinement 'SHELXL-97 (Sheldrick, 1997)'
_computing_structure_solution 'SHELXS-97 (Sheldrick, 1990)'
_diffrn_ambient_temperature 296(2)
_diffrn_measured_fraction_theta_full 0.994
_diffrn_measured_fraction_theta_max 0.994
_diffrn_measurement_device_type 'CCD area detector'
_diffrn_measurement_method 'phi and omega scans'
_diffrn_radiation_monochromator graphite
_diffrn_radiation_source 'fine-focus sealed tube'
_diffrn_radiation_type MoK\a
_diffrn_radiation_wavelength 0.71073
_diffrn_reflns_av_R_equivalents 0.0115
_diffrn_reflns_av_sigmaI/netI 0.0237
_diffrn_reflns_limit_h_max 12
_diffrn_reflns_limit_h_min -12
_diffrn_reflns_limit_k_max 13
_diffrn_reflns_limit_k_min -14
_diffrn_reflns_limit_l_max 16
_diffrn_reflns_limit_l_min -13
_diffrn_reflns_number 8160
_diffrn_reflns_theta_full 25.01
_diffrn_reflns_theta_max 25.01
_diffrn_reflns_theta_min 1.87
_exptl_absorpt_coefficient_mu 0.806
_exptl_absorpt_correction_T_max 0.8553
_exptl_absorpt_correction_T_min 0.8425
_exptl_absorpt_correction_type multi-scan
_exptl_absorpt_process_details SADABS
_exptl_crystal_colour BLUE
_exptl_crystal_density_diffrn 1.449
_exptl_crystal_density_meas ?
_exptl_crystal_density_method 'not measured'
_exptl_crystal_description BLOCK
_exptl_crystal_F_000 722
_exptl_crystal_size_max 0.22
_exptl_crystal_size_mid 0.21
_exptl_crystal_size_min 0.20
_refine_diff_density_max 0.594
_refine_diff_density_min -0.418
_refine_diff_density_rms 0.048
_refine_ls_extinction_method none
_refine_ls_goodness_of_fit_ref 1.020
_refine_ls_hydrogen_treatment constr
_refine_ls_matrix_type full
_refine_ls_number_parameters 448
_refine_ls_number_reflns 5582
_refine_ls_number_restraints 23
_refine_ls_restrained_S_all 1.072
_refine_ls_R_factor_all 0.0445
_refine_ls_R_factor_gt 0.0367
_refine_ls_shift/su_max 0.001
_refine_ls_shift/su_mean 0.000
_refine_ls_structure_factor_coef Fsqd
_refine_ls_weighting_details 'calc w=1/[\s^2^(Fo^2^)+(0.0495P)^2^+1.0886P] where P=(Fo^2^+2Fc^2^)/3'
_refine_ls_weighting_scheme calc
_refine_ls_wR_factor_gt 0.0941
_refine_ls_wR_factor_ref 0.0994
_reflns_number_gt 4784
_reflns_number_total 5582
_reflns_threshold_expression >2sigma(I)
_cod_data_source_file d4ce00553h2.cif
_cod_data_source_block 100415a
_cod_depositor_comments
;
The following automatic conversions were performed:

data item '_exptl_absorpt_correction_type' value 'MULTI-SCAN' was
changed to 'multi-scan' in accordance with the
/home/data/users/saulius/crontab/automatic-downloads/rss-feeds/RSC/lib/dictionaries/cif_core.dic
dictionary named 'cif_core.dic' version 2.4.2 last updated on
2011-04-26.

data item '_symmetry_cell_setting' value 'Triclinic' was changed to
'triclinic' in accordance with the
/home/data/users/saulius/crontab/automatic-downloads/rss-feeds/RSC/lib/dictionaries/cif_core.dic
dictionary named 'cif_core.dic' version 2.4.2 last updated on
2011-04-26.

data item '_exptl_crystal_density_meas' value 'NONE' was changed to
'?' -- the value is perceived as not measured.

Automatic conversion script
Id: cif_fix_values 8170 2020-07-09 18:12:32Z antanas 

 Adding full bibliography for 7249188--7249193.cif.
;
_cod_original_cell_volume 1591.7(4)
_cod_original_sg_symbol_H-M P-1
_cod_database_code 7249190

loop_
_symmetry_equiv_pos_as_xyz
'x, y, z'
'-x, -y, -z'

loop_
_atom_site_label
_atom_site_type_symbol
_atom_site_fract_x
_atom_site_fract_y
_atom_site_fract_z
_atom_site_U_iso_or_equiv
_atom_site_adp_type
_atom_site_occupancy
_atom_site_symmetry_multiplicity
_atom_site_calc_flag
_atom_site_refinement_flags
_atom_site_disorder_assembly
_atom_site_disorder_group
Cu1 Cu 0.92955(3) 0.84896(3) 0.49086(2) 0.03745(12) Uani 1 1 d . . .
S1 S 1.11297(6) 0.96340(6) 0.36210(5) 0.03783(16) Uani 1 1 d . . .
O1 O 0.5328(2) 0.6328(2) 0.7457(2) 0.0684(6) Uani 1 1 d D . .
O2 O 0.8516(2) 0.6656(2) 0.9184(2) 0.0653(6) Uani 1 1 d D . .
O3 O 1.12214(18) 0.84952(17) 0.45348(16) 0.0484(5) Uani 1 1 d . . .
O4 O 0.96820(19) 0.99278(18) 0.36489(16) 0.0524(5) Uani 1 1 d . . .
O5 O 1.1913(3) 0.9381(2) 0.26747(18) 0.0720(7) Uani 1 1 d . . .
O6 O 1.15273(19) 1.06113(17) 0.37811(15) 0.0476(5) Uani 1 1 d . . .
N1 N 0.7513(2) 0.8544(2) 0.47714(18) 0.0429(5) Uani 1 1 d . . .
N2 N 0.5391(2) 0.8423(2) 0.5266(2) 0.0465(6) Uani 1 1 d . . .
N3 N 1.0268(2) 0.5735(2) 0.74650(17) 0.0433(5) Uani 1 1 d . . .
N4 N 0.9524(2) 0.69310(19) 0.60532(16) 0.0387(5) Uani 1 1 d . . .
C1 C 0.5702(3) 0.8734(2) 0.4194(2) 0.0445(7) Uani 1 1 d . . .
C2 C 0.7037(3) 0.8811(2) 0.3878(2) 0.0410(6) Uani 1 1 d . . .
C3 C 0.7658(3) 0.9140(3) 0.2837(2) 0.0532(7) Uani 1 1 d . . .
H3 H 0.8542 0.9198 0.2624 0.064 Uiso 1 1 calc R . .
C4 C 0.6898(4) 0.9378(3) 0.2129(3) 0.0671(9) Uani 1 1 d . . .
H4 H 0.7286 0.9588 0.1423 0.081 Uiso 1 1 calc R . .
C5 C 0.5573(4) 0.9310(3) 0.2444(3) 0.0717(10) Uani 1 1 d . . .
H5 H 0.5098 0.9485 0.1942 0.086 Uiso 1 1 calc R . .
C6 C 0.4938(3) 0.8994(3) 0.3476(3) 0.0607(9) Uani 1 1 d . . .
H6 H 0.4049 0.8954 0.3683 0.073 Uiso 1 1 calc R . .
C7 C 0.6496(3) 0.8327(3) 0.5563(2) 0.0459(7) Uani 1 1 d . . .
H7 H 0.6540 0.8128 0.6253 0.055 Uiso 1 1 calc R . .
C8 C 0.4129(3) 0.8107(3) 0.5959(3) 0.0558(8) Uani 1 1 d . A .
H8A H 0.3410 0.8600 0.5626 0.067 Uiso 1 1 calc R . .
H8B H 0.3995 0.8298 0.6599 0.067 Uiso 1 1 calc R . .
C9 C 0.4122(3) 0.6756(3) 0.6208(2) 0.0475(7) Uani 1 1 d . . .
C10 C 0.4778(3) 0.5871(3) 0.6956(2) 0.0500(7) Uani 1 1 d D A .
C11 C 0.4802(3) 0.4629(3) 0.7156(3) 0.0636(9) Uani 1 1 d . . .
H11 H 0.5265 0.4037 0.7632 0.076 Uiso 1 1 calc R A .
C12 C 0.4141(4) 0.4278(3) 0.6648(3) 0.0747(11) Uani 1 1 d . A .
H12 H 0.4150 0.3447 0.6794 0.090 Uiso 1 1 calc R . .
C13 C 0.3473(4) 0.5130(3) 0.5933(3) 0.0734(10) Uani 1 1 d . . .
H13 H 0.3023 0.4882 0.5599 0.088 Uiso 1 1 calc R A .
C14 C 0.3472(3) 0.6370(3) 0.5709(3) 0.0603(8) Uani 1 1 d . A .
H14 H 0.3027 0.6950 0.5215 0.072 Uiso 1 1 calc R . .
C15 C 0.6014(9) 0.5445(6) 0.8245(5) 0.0591(19) Uani 0.718(6) 1 d PD A 1
H15A H 0.6884 0.5094 0.7914 0.071 Uiso 0.718(6) 1 calc PR A 1
H15B H 0.5534 0.4783 0.8641 0.071 Uiso 0.718(6) 1 calc PR A 1
C16 C 0.6136(6) 0.6085(5) 0.8975(4) 0.0827(19) Uani 0.718(6) 1 d PD A 1
H16A H 0.5280 0.6274 0.9416 0.099 Uiso 0.718(6) 1 calc PR A 1
H16B H 0.6724 0.5534 0.9419 0.099 Uiso 0.718(6) 1 calc PR A 1
C17 C 0.6649(5) 0.7240(5) 0.8376(4) 0.0695(16) Uani 0.718(6) 1 d PD A 1
H17A H 0.5926 0.7902 0.8177 0.083 Uiso 0.718(6) 1 calc PR A 1
H17B H 0.7270 0.7133 0.7746 0.083 Uiso 0.718(6) 1 calc PR A 1
C18 C 0.7321(4) 0.7594(4) 0.9000(4) 0.0583(13) Uani 0.718(6) 1 d PD A 1
H18A H 0.7555 0.8394 0.8621 0.070 Uiso 0.718(6) 1 calc PR A 1
H18B H 0.6730 0.7640 0.9657 0.070 Uiso 0.718(6) 1 calc PR A 1
C15' C 0.574(3) 0.5775(15) 0.8387(13) 0.118(13) Uani 0.282(6) 1 d PD A 2
H15C H 0.6404 0.5041 0.8356 0.141 Uiso 0.282(6) 1 calc PR A 2
H15D H 0.5004 0.5549 0.8958 0.141 Uiso 0.282(6) 1 calc PR A 2
C16' C 0.6321(17) 0.6753(16) 0.8532(9) 0.0827(19) Uani 0.282(6) 1 d PD A 2
H16C H 0.7212 0.6764 0.8119 0.099 Uiso 0.282(6) 1 calc PR A 2
H16D H 0.5790 0.7566 0.8315 0.099 Uiso 0.282(6) 1 calc PR A 2
C17' C 0.6314(9) 0.6402(13) 0.9646(8) 0.080(5) Uani 0.282(6) 1 d PD A 2
H17C H 0.6607 0.5521 0.9914 0.096 Uiso 0.282(6) 1 calc PR A 2
H17D H 0.5432 0.6626 1.0037 0.096 Uiso 0.282(6) 1 calc PR A 2
C18' C 0.7251(7) 0.7089(14) 0.9752(10) 0.076(4) Uani 0.282(6) 1 d PD A 2
H18C H 0.6985 0.7971 0.9461 0.091 Uiso 0.282(6) 1 calc PR A 2
H18D H 0.7262 0.6906 1.0475 0.091 Uiso 0.282(6) 1 calc PR A 2
C19 C 0.9597(3) 0.7033(3) 0.9173(2) 0.0492(7) Uani 1 1 d D A .
C20 C 1.0796(3) 0.6366(3) 0.8777(2) 0.0497(7) Uani 1 1 d . . .
C21 C 1.1943(4) 0.6668(4) 0.8780(3) 0.0732(10) Uani 1 1 d . A .
H21 H 1.2752 0.6224 0.8530 0.088 Uiso 1 1 calc R . .
C22 C 1.1914(5) 0.7603(5) 0.9144(4) 0.0879(13) Uani 1 1 d . . .
H22 H 1.2695 0.7793 0.9136 0.105 Uiso 1 1 calc R A .
C23 C 1.0724(5) 0.8259(4) 0.9522(3) 0.0816(12) Uani 1 1 d . A .
H23 H 1.0699 0.8897 0.9767 0.098 Uiso 1 1 calc R . .
C24 C 0.9560(4) 0.7975(3) 0.9540(3) 0.0637(9) Uani 1 1 d . . .
H24 H 0.8757 0.8418 0.9798 0.076 Uiso 1 1 calc R A .
C25 C 1.0840(3) 0.5329(3) 0.8386(2) 0.0573(8) Uani 1 1 d . A .
H25A H 1.1748 0.4922 0.8213 0.069 Uiso 1 1 calc R . .
H25B H 1.0367 0.4732 0.8937 0.069 Uiso 1 1 calc R . .
C26 C 1.0121(3) 0.6859(2) 0.6769(2) 0.0404(6) Uani 1 1 d . . .
H26 H 1.0408 0.7517 0.6789 0.048 Uiso 1 1 calc R . .
C27 C 0.9738(3) 0.5000(2) 0.7178(2) 0.0458(7) Uani 1 1 d . . .
C28 C 0.9258(3) 0.5765(2) 0.6294(2) 0.0411(6) Uani 1 1 d . . .
C29 C 0.8636(3) 0.5307(3) 0.5814(2) 0.0521(7) Uani 1 1 d . . .
H29 H 0.8307 0.5806 0.5231 0.063 Uiso 1 1 calc R . .
C30 C 0.8529(4) 0.4079(3) 0.6241(3) 0.0658(9) Uani 1 1 d . . .
H30 H 0.8116 0.3748 0.5941 0.079 Uiso 1 1 calc R . .
C31 C 0.9030(4) 0.3328(3) 0.7112(3) 0.0702(10) Uani 1 1 d . . .
H31 H 0.8952 0.2505 0.7370 0.084 Uiso 1 1 calc R . .
C32 C 0.9633(4) 0.3761(3) 0.7602(3) 0.0632(9) Uani 1 1 d . . .
H32 H 0.9955 0.3255 0.8186 0.076 Uiso 1 1 calc R . .
O7 O 0.2707(6) 0.9441(5) 0.0652(3) 0.187(3) Uani 1 1 d D . .
H7A H 0.2407 0.9544 0.1226 0.280 Uiso 1 1 calc R . .
C33 C 0.3748(5) 0.8506(5) 0.0696(5) 0.123(2) Uani 1 1 d D . .
H33A H 0.4501 0.8784 0.0187 0.184 Uiso 1 1 calc R . .
H33B H 0.3556 0.7846 0.0557 0.184 Uiso 1 1 calc R . .
H33C H 0.3932 0.8221 0.1376 0.184 Uiso 1 1 calc R . .

loop_
_atom_site_aniso_label
_atom_site_aniso_U_11
_atom_site_aniso_U_22
_atom_site_aniso_U_33
_atom_site_aniso_U_23
_atom_site_aniso_U_13
_atom_site_aniso_U_12
Cu1 0.04028(19) 0.03571(18) 0.03586(19) -0.00174(13) -0.01254(14) -0.01406(13)
S1 0.0412(4) 0.0366(3) 0.0355(3) -0.0092(3) -0.0048(3) -0.0133(3)
O1 0.0654(15) 0.0697(15) 0.0769(17) -0.0195(13) -0.0270(13) -0.0149(12)
O2 0.0524(13) 0.0611(14) 0.0834(17) -0.0268(13) -0.0143(12) -0.0067(11)
O3 0.0418(10) 0.0385(10) 0.0561(12) -0.0023(9) -0.0128(9) -0.0077(8)
O4 0.0491(11) 0.0529(12) 0.0489(12) 0.0082(9) -0.0218(9) -0.0196(9)
O5 0.0893(18) 0.0808(16) 0.0521(13) -0.0361(12) 0.0170(12) -0.0397(14)
O6 0.0484(11) 0.0437(11) 0.0548(12) -0.0185(9) -0.0046(9) -0.0175(9)
N1 0.0448(13) 0.0422(12) 0.0427(13) -0.0057(10) -0.0139(10) -0.0149(10)
N2 0.0403(13) 0.0383(12) 0.0595(16) -0.0115(11) -0.0105(11) -0.0101(10)
N3 0.0505(13) 0.0391(12) 0.0351(12) -0.0060(10) -0.0120(10) -0.0048(10)
N4 0.0470(13) 0.0339(11) 0.0347(12) -0.0053(9) -0.0101(10) -0.0125(10)
C1 0.0454(15) 0.0296(13) 0.0616(19) -0.0100(12) -0.0226(14) -0.0058(11)
C2 0.0479(15) 0.0321(13) 0.0480(16) -0.0094(12) -0.0202(13) -0.0083(11)
C3 0.0590(18) 0.0549(18) 0.0494(17) -0.0124(14) -0.0166(15) -0.0159(15)
C4 0.090(3) 0.066(2) 0.052(2) -0.0089(16) -0.0309(19) -0.0207(19)
C5 0.091(3) 0.063(2) 0.080(3) -0.0087(19) -0.055(2) -0.0206(19)
C6 0.0571(19) 0.0477(17) 0.085(3) -0.0100(17) -0.0385(18) -0.0102(15)
C7 0.0485(16) 0.0436(15) 0.0475(16) -0.0081(13) -0.0140(13) -0.0155(13)
C8 0.0367(15) 0.0423(16) 0.078(2) -0.0137(15) -0.0055(15) -0.0056(12)
C9 0.0315(13) 0.0426(15) 0.0624(19) -0.0133(14) -0.0042(13) -0.0079(12)
C10 0.0374(15) 0.0503(17) 0.0592(19) -0.0153(14) -0.0065(13) -0.0094(13)
C11 0.061(2) 0.0449(17) 0.070(2) -0.0031(16) -0.0133(17) -0.0062(15)
C12 0.079(2) 0.0462(19) 0.097(3) -0.021(2) -0.011(2) -0.0187(18)
C13 0.075(2) 0.066(2) 0.091(3) -0.023(2) -0.023(2) -0.0274(19)
C14 0.0499(18) 0.0572(19) 0.071(2) -0.0077(17) -0.0187(16) -0.0149(15)
C15 0.053(4) 0.080(3) 0.039(3) -0.007(3) -0.008(3) -0.023(3)
C16 0.075(3) 0.096(5) 0.058(4) 0.010(3) -0.010(3) -0.037(3)
C17 0.062(3) 0.068(4) 0.069(3) -0.013(3) -0.017(3) -0.005(3)
C18 0.048(3) 0.058(3) 0.062(3) -0.020(3) -0.010(2) 0.001(2)
C15' 0.050(12) 0.22(3) 0.098(18) -0.071(19) -0.005(11) -0.024(16)
C16' 0.075(3) 0.096(5) 0.058(4) 0.010(3) -0.010(3) -0.037(3)
C17' 0.057(8) 0.105(11) 0.098(12) -0.056(10) -0.022(7) -0.009(7)
C18' 0.066(9) 0.093(11) 0.057(9) -0.019(8) -0.006(7) -0.010(7)
C19 0.0552(18) 0.0498(17) 0.0397(15) -0.0067(13) -0.0171(13) -0.0075(14)
C20 0.0555(18) 0.0542(17) 0.0338(14) -0.0057(13) -0.0179(13) -0.0033(14)
C21 0.055(2) 0.099(3) 0.067(2) -0.029(2) -0.0171(17) -0.0068(19)
C22 0.076(3) 0.111(3) 0.095(3) -0.036(3) -0.027(2) -0.030(3)
C23 0.105(3) 0.077(3) 0.082(3) -0.028(2) -0.036(2) -0.026(2)
C24 0.072(2) 0.059(2) 0.059(2) -0.0193(17) -0.0189(17) -0.0045(17)
C25 0.065(2) 0.0548(18) 0.0445(17) -0.0096(14) -0.0245(15) 0.0065(15)
C26 0.0446(15) 0.0374(14) 0.0372(14) -0.0083(11) -0.0093(12) -0.0087(11)
C27 0.0505(16) 0.0382(14) 0.0408(15) -0.0075(12) -0.0043(13) -0.0083(12)
C28 0.0485(15) 0.0347(13) 0.0369(14) -0.0079(11) -0.0045(12) -0.0121(12)
C29 0.0640(19) 0.0465(16) 0.0503(17) -0.0138(14) -0.0136(15) -0.0174(14)
C30 0.077(2) 0.055(2) 0.076(2) -0.0278(18) -0.0088(19) -0.0265(17)
C31 0.087(3) 0.0368(17) 0.079(3) -0.0082(17) -0.010(2) -0.0209(17)
C32 0.078(2) 0.0374(16) 0.061(2) -0.0002(15) -0.0138(18) -0.0109(15)
O7 0.271(6) 0.146(4) 0.067(2) -0.032(2) -0.028(3) 0.069(4)
C33 0.107(4) 0.126(4) 0.144(5) -0.084(4) -0.027(4) 0.022(3)

loop_
_atom_type_symbol
_atom_type_description
_atom_type_scat_dispersion_real
_atom_type_scat_dispersion_imag
_atom_type_scat_source
C C 0.0033 0.0016 'International Tables Vol C Tables 4.2.6.8 and 6.1.1.4'
H H 0.0000 0.0000 'International Tables Vol C Tables 4.2.6.8 and 6.1.1.4'
N N 0.0061 0.0033 'International Tables Vol C Tables 4.2.6.8 and 6.1.1.4'
O O 0.0106 0.0060 'International Tables Vol C Tables 4.2.6.8 and 6.1.1.4'
S S 0.1246 0.1234 'International Tables Vol C Tables 4.2.6.8 and 6.1.1.4'
Cu Cu 0.3201 1.2651 'International Tables Vol C Tables 4.2.6.8 and 6.1.1.4'

loop_
_geom_angle_atom_site_label_1
_geom_angle_atom_site_label_2
_geom_angle_atom_site_label_3
_geom_angle
_geom_angle_site_symmetry_1
_geom_angle_site_symmetry_3
_geom_angle_publ_flag
N1 Cu1 N4 100.18(9) . . ?
N1 Cu1 O3 160.50(9) . . ?
N4 Cu1 O3 91.46(8) . . ?
N1 Cu1 O4 96.09(8) . . ?
N4 Cu1 O4 162.00(9) . . ?
O3 Cu1 O4 70.83(8) . . ?
N1 Cu1 O6 92.50(8) . 2_776 ?
N4 Cu1 O6 84.54(8) . 2_776 ?
O3 Cu1 O6 104.22(8) . 2_776 ?
O4 Cu1 O6 102.48(8) . 2_776 ?
N1 Cu1 S1 130.14(7) . . ?
N4 Cu1 S1 126.79(7) . . ?
O3 Cu1 S1 35.39(5) . . ?
O4 Cu1 S1 35.44(6) . . ?
O6 Cu1 S1 106.27(5) 2_776 . ?
O5 S1 O6 110.80(13) . . ?
O5 S1 O3 110.86(14) . . ?
O6 S1 O3 110.44(12) . . ?
O5 S1 O4 112.15(15) . . ?
O6 S1 O4 111.05(12) . . ?
O3 S1 O4 101.19(11) . . ?
O5 S1 Cu1 125.60(10) . . ?
O6 S1 Cu1 123.58(8) . . ?
O3 S1 Cu1 50.40(7) . . ?
O4 S1 Cu1 50.79(7) . . ?
C10 O1 C15' 130.0(6) . . ?
C10 O1 C15 117.3(3) . . ?
C15' O1 C15 19.6(12) . . ?
C19 O2 C18' 120.3(4) . . ?
C19 O2 C18 118.2(3) . . ?
C18' O2 C18 40.6(6) . . ?
S1 O3 Cu1 94.21(9) . . ?
S1 O4 Cu1 93.77(9) . . ?
S1 O6 Cu1 130.11(11) . 2_776 ?
C7 N1 C2 105.5(2) . . ?
C7 N1 Cu1 124.40(19) . . ?
C2 N1 Cu1 130.06(19) . . ?
C7 N2 C1 106.9(2) . . ?
C7 N2 C8 126.4(3) . . ?
C1 N2 C8 126.3(2) . . ?
C26 N3 C27 107.0(2) . . ?
C26 N3 C25 128.0(2) . . ?
C27 N3 C25 125.0(2) . . ?
C26 N4 C28 105.7(2) . . ?
C26 N4 Cu1 119.30(17) . . ?
C28 N4 Cu1 134.85(18) . . ?
N2 C1 C6 131.8(3) . . ?
N2 C1 C2 106.5(2) . . ?
C6 C1 C2 121.6(3) . . ?
C3 C2 C1 121.3(3) . . ?
C3 C2 N1 130.6(3) . . ?
C1 C2 N1 108.0(2) . . ?
C2 C3 C4 116.8(3) . . ?
C2 C3 H3 121.6 . . ?
C4 C3 H3 121.6 . . ?
C3 C4 C5 121.8(3) . . ?
C3 C4 H4 119.1 . . ?
C5 C4 H4 119.1 . . ?
C6 C5 C4 122.2(3) . . ?
C6 C5 H5 118.9 . . ?
C4 C5 H5 118.9 . . ?
C5 C6 C1 116.3(3) . . ?
C5 C6 H6 121.8 . . ?
C1 C6 H6 121.8 . . ?
N1 C7 N2 113.0(3) . . ?
N1 C7 H7 123.5 . . ?
N2 C7 H7 123.5 . . ?
N2 C8 C9 111.2(2) . . ?
N2 C8 H8A 109.4 . . ?
C9 C8 H8A 109.4 . . ?
N2 C8 H8B 109.4 . . ?
C9 C8 H8B 109.4 . . ?
H8A C8 H8B 108.0 . . ?
C14 C9 C10 118.8(3) . . ?
C14 C9 C8 121.1(3) . . ?
C10 C9 C8 120.1(3) . . ?
O1 C10 C11 125.0(3) . . ?
O1 C10 C9 115.2(3) . . ?
C11 C10 C9 119.7(3) . . ?
C12 C11 C10 119.9(3) . . ?
C12 C11 H11 120.0 . . ?
C10 C11 H11 120.0 . . ?
C13 C12 C11 121.1(3) . . ?
C13 C12 H12 119.5 . . ?
C11 C12 H12 119.5 . . ?
C12 C13 C14 119.4(4) . . ?
C12 C13 H13 120.3 . . ?
C14 C13 H13 120.3 . . ?
C9 C14 C13 121.0(3) . . ?
C9 C14 H14 119.5 . . ?
C13 C14 H14 119.5 . . ?
O1 C15 C16 109.9(5) . . ?
O1 C15 H15A 109.7 . . ?
C16 C15 H15A 109.7 . . ?
O1 C15 H15B 109.7 . . ?
C16 C15 H15B 109.7 . . ?
H15A C15 H15B 108.2 . . ?
C17 C16 C15 111.0(4) . . ?
C17 C16 H16A 109.4 . . ?
C15 C16 H16A 109.4 . . ?
C17 C16 H16B 109.4 . . ?
C15 C16 H16B 109.4 . . ?
H16A C16 H16B 108.0 . . ?
C16 C17 C18 111.9(4) . . ?
C16 C17 H17A 109.2 . . ?
C18 C17 H17A 109.2 . . ?
C16 C17 H17B 109.2 . . ?
C18 C17 H17B 109.2 . . ?
H17A C17 H17B 107.9 . . ?
O2 C18 C17 108.7(3) . . ?
O2 C18 H18A 110.0 . . ?
C17 C18 H18A 110.0 . . ?
O2 C18 H18B 110.0 . . ?
C17 C18 H18B 110.0 . . ?
H18A C18 H18B 108.3 . . ?
O1 C15' C16' 105.9(9) . . ?
O1 C15' H15C 110.6 . . ?
C16' C15' H15C 110.6 . . ?
O1 C15' H15D 110.6 . . ?
C16' C15' H15D 110.6 . . ?
H15C C15' H15D 108.7 . . ?
C17' C16' C15' 107.2(8) . . ?
C17' C16' H16C 110.3 . . ?
C15' C16' H16C 110.3 . . ?
C17' C16' H16D 110.3 . . ?
C15' C16' H16D 110.3 . . ?
H16C C16' H16D 108.5 . . ?
C16' C17' C18' 107.6(8) . . ?
C16' C17' H17C 110.2 . . ?
C18' C17' H17C 110.2 . . ?
C16' C17' H17D 110.2 . . ?
C18' C17' H17D 110.2 . . ?
H17C C17' H17D 108.5 . . ?
O2 C18' C17' 105.2(7) . . ?
O2 C18' H18C 110.7 . . ?
C17' C18' H18C 110.7 . . ?
O2 C18' H18D 110.7 . . ?
C17' C18' H18D 110.7 . . ?
H18C C18' H18D 108.8 . . ?
O2 C19 C24 124.5(3) . . ?
O2 C19 C20 114.8(3) . . ?
C24 C19 C20 120.7(3) . . ?
C21 C20 C19 117.9(3) . . ?
C21 C20 C25 121.2(3) . . ?
C19 C20 C25 120.9(3) . . ?
C22 C21 C20 121.7(4) . . ?
C22 C21 H21 119.2 . . ?
C20 C21 H21 119.2 . . ?
C21 C22 C23 119.5(4) . . ?
C21 C22 H22 120.2 . . ?
C23 C22 H22 120.2 . . ?
C22 C23 C24 120.3(4) . . ?
C22 C23 H23 119.8 . . ?
C24 C23 H23 119.8 . . ?
C19 C24 C23 119.8(4) . . ?
C19 C24 H24 120.1 . . ?
C23 C24 H24 120.1 . . ?
N3 C25 C20 113.3(2) . . ?
N3 C25 H25A 108.9 . . ?
C20 C25 H25A 108.9 . . ?
N3 C25 H25B 108.9 . . ?
C20 C25 H25B 108.9 . . ?
H25A C25 H25B 107.7 . . ?
N4 C26 N3 113.0(2) . . ?
N4 C26 H26 123.5 . . ?
N3 C26 H26 123.5 . . ?
N3 C27 C32 132.2(3) . . ?
N3 C27 C28 105.9(2) . . ?
C32 C27 C28 121.9(3) . . ?
N4 C28 C29 131.1(3) . . ?
N4 C28 C27 108.4(2) . . ?
C29 C28 C27 120.5(3) . . ?
C30 C29 C28 117.3(3) . . ?
C30 C29 H29 121.3 . . ?
C28 C29 H29 121.3 . . ?
C29 C30 C31 121.4(3) . . ?
C29 C30 H30 119.3 . . ?
C31 C30 H30 119.3 . . ?
C32 C31 C30 122.3(3) . . ?
C32 C31 H31 118.9 . . ?
C30 C31 H31 118.9 . . ?
C31 C32 C27 116.6(3) . . ?
C31 C32 H32 121.7 . . ?
C27 C32 H32 121.7 . . ?
C33 O7 H7A 109.5 . . ?
O7 C33 H33A 109.5 . . ?
O7 C33 H33B 109.5 . . ?
H33A C33 H33B 109.5 . . ?
O7 C33 H33C 109.5 . . ?
H33A C33 H33C 109.5 . . ?
H33B C33 H33C 109.5 . . ?

loop_
_geom_bond_atom_site_label_1
_geom_bond_atom_site_label_2
_geom_bond_distance
_geom_bond_site_symmetry_2
_geom_bond_publ_flag
Cu1 N1 1.981(2) . ?
Cu1 N4 1.984(2) . ?
Cu1 O3 1.9978(19) . ?
Cu1 O4 2.0081(19) . ?
Cu1 O6 2.296(2) 2_776 ?
Cu1 S1 2.5859(7) . ?
S1 O5 1.440(2) . ?
S1 O6 1.4510(19) . ?
S1 O3 1.5015(19) . ?
S1 O4 1.503(2) . ?
O1 C10 1.363(4) . ?
O1 C15' 1.388(9) . ?
O1 C15 1.455(6) . ?
O2 C19 1.361(4) . ?
O2 C18' 1.428(7) . ?
O2 C18 1.476(4) . ?
O6 Cu1 2.296(2) 2_776 ?
N1 C7 1.324(4) . ?
N1 C2 1.405(3) . ?
N2 C7 1.347(4) . ?
N2 C1 1.382(4) . ?
N2 C8 1.482(4) . ?
N3 C26 1.344(3) . ?
N3 C27 1.387(4) . ?
N3 C25 1.476(4) . ?
N4 C26 1.323(3) . ?
N4 C28 1.392(3) . ?
C1 C6 1.396(4) . ?
C1 C2 1.401(4) . ?
C2 C3 1.385(4) . ?
C3 C4 1.386(4) . ?
C3 H3 0.9300 . ?
C4 C5 1.388(5) . ?
C4 H4 0.9300 . ?
C5 C6 1.377(5) . ?
C5 H5 0.9300 . ?
C6 H6 0.9300 . ?
C7 H7 0.9300 . ?
C8 C9 1.515(4) . ?
C8 H8A 0.9700 . ?
C8 H8B 0.9700 . ?
C9 C14 1.382(4) . ?
C9 C10 1.402(4) . ?
C10 C11 1.391(4) . ?
C11 C12 1.374(5) . ?
C11 H11 0.9300 . ?
C12 C13 1.366(5) . ?
C12 H12 0.9300 . ?
C13 C14 1.390(5) . ?
C13 H13 0.9300 . ?
C14 H14 0.9300 . ?
C15 C16 1.536(7) . ?
C15 H15A 0.9700 . ?
C15 H15B 0.9700 . ?
C16 C17 1.489(6) . ?
C16 H16A 0.9700 . ?
C16 H16B 0.9700 . ?
C17 C18 1.518(6) . ?
C17 H17A 0.9700 . ?
C17 H17B 0.9700 . ?
C18 H18A 0.9700 . ?
C18 H18B 0.9700 . ?
C15' C16' 1.562(10) . ?
C15' H15C 0.9700 . ?
C15' H15D 0.9700 . ?
C16' C17' 1.476(9) . ?
C16' H16C 0.9700 . ?
C16' H16D 0.9700 . ?
C17' C18' 1.535(9) . ?
C17' H17C 0.9700 . ?
C17' H17D 0.9700 . ?
C18' H18C 0.9700 . ?
C18' H18D 0.9700 . ?
C19 C24 1.377(5) . ?
C19 C20 1.395(4) . ?
C20 C21 1.389(5) . ?
C20 C25 1.503(4) . ?
C21 C22 1.371(6) . ?
C21 H21 0.9300 . ?
C22 C23 1.374(6) . ?
C22 H22 0.9300 . ?
C23 C24 1.385(5) . ?
C23 H23 0.9300 . ?
C24 H24 0.9300 . ?
C25 H25A 0.9700 . ?
C25 H25B 0.9700 . ?
C26 H26 0.9300 . ?
C27 C32 1.399(4) . ?
C27 C28 1.403(4) . ?
C28 C29 1.397(4) . ?
C29 C30 1.386(4) . ?
C29 H29 0.9300 . ?
C30 C31 1.396(5) . ?
C30 H30 0.9300 . ?
C31 C32 1.372(5) . ?
C31 H31 0.9300 . ?
C32 H32 0.9300 . ?
O7 C33 1.344(5) . ?
O7 H7A 0.8200 . ?
C33 H33A 0.9600 . ?
C33 H33B 0.9600 . ?
C33 H33C 0.9600 . ?

loop_
_geom_torsion_atom_site_label_1
_geom_torsion_atom_site_label_2
_geom_torsion_atom_site_label_3
_geom_torsion_atom_site_label_4
_geom_torsion
_geom_torsion_site_symmetry_1
_geom_torsion_site_symmetry_2
_geom_torsion_site_symmetry_3
_geom_torsion_site_symmetry_4
_geom_torsion_publ_flag
N1 Cu1 S1 O5 -71.79(18) . . . . ?
N4 Cu1 S1 O5 84.99(17) . . . . ?
O3 Cu1 S1 O5 88.63(18) . . . . ?
O4 Cu1 S1 O5 -90.83(19) . . . . ?
O6 Cu1 S1 O5 -179.58(16) 2_776 . . . ?
N1 Cu1 S1 O6 109.88(14) . . . . ?
N4 Cu1 S1 O6 -93.33(13) . . . . ?
O3 Cu1 S1 O6 -89.69(15) . . . . ?
O4 Cu1 S1 O6 90.85(15) . . . . ?
O6 Cu1 S1 O6 2.09(16) 2_776 . . . ?
N1 Cu1 S1 O3 -160.43(14) . . . . ?
N4 Cu1 S1 O3 -3.64(13) . . . . ?
O4 Cu1 S1 O3 -179.46(16) . . . . ?
O6 Cu1 S1 O3 91.78(12) 2_776 . . . ?
N1 Cu1 S1 O4 19.03(15) . . . . ?
N4 Cu1 S1 O4 175.82(14) . . . . ?
O3 Cu1 S1 O4 179.46(16) . . . . ?
O6 Cu1 S1 O4 -88.76(13) 2_776 . . . ?
O5 S1 O3 Cu1 -119.56(13) . . . . ?
O6 S1 O3 Cu1 117.25(11) . . . . ?
O4 S1 O3 Cu1 -0.43(12) . . . . ?
N1 Cu1 O3 S1 50.1(3) . . . . ?
N4 Cu1 O3 S1 177.08(11) . . . . ?
O4 Cu1 O3 S1 0.33(10) . . . . ?
O6 Cu1 O3 S1 -98.18(10) 2_776 . . . ?
O5 S1 O4 Cu1 118.62(13) . . . . ?
O6 S1 O4 Cu1 -116.80(11) . . . . ?
O3 S1 O4 Cu1 0.42(12) . . . . ?
N1 Cu1 O4 S1 -165.48(11) . . . . ?
N4 Cu1 O4 S1 -10.9(3) . . . . ?
O3 Cu1 O4 S1 -0.33(10) . . . . ?
O6 Cu1 O4 S1 100.59(11) 2_776 . . . ?
O5 S1 O6 Cu1 178.83(16) . . . 2_776 ?
O3 S1 O6 Cu1 -57.94(18) . . . 2_776 ?
O4 S1 O6 Cu1 53.49(18) . . . 2_776 ?
Cu1 S1 O6 Cu1 -2.6(2) . . . 2_776 ?
N4 Cu1 N1 C7 45.9(2) . . . . ?
O3 Cu1 N1 C7 171.7(2) . . . . ?
O4 Cu1 N1 C7 -141.8(2) . . . . ?
O6 Cu1 N1 C7 -39.0(2) 2_776 . . . ?
S1 Cu1 N1 C7 -152.80(19) . . . . ?
N4 Cu1 N1 C2 -134.6(2) . . . . ?
O3 Cu1 N1 C2 -8.9(4) . . . . ?
O4 Cu1 N1 C2 37.6(2) . . . . ?
O6 Cu1 N1 C2 140.5(2) 2_776 . . . ?
S1 Cu1 N1 C2 26.7(3) . . . . ?
N1 Cu1 N4 C26 -141.5(2) . . . . ?
O3 Cu1 N4 C26 54.2(2) . . . . ?
O4 Cu1 N4 C26 64.2(4) . . . . ?
O6 Cu1 N4 C26 -49.9(2) 2_776 . . . ?
S1 Cu1 N4 C26 56.3(2) . . . . ?
N1 Cu1 N4 C28 43.0(3) . . . . ?
O3 Cu1 N4 C28 -121.3(3) . . . . ?
O4 Cu1 N4 C28 -111.3(3) . . . . ?
O6 Cu1 N4 C28 134.6(3) 2_776 . . . ?
S1 Cu1 N4 C28 -119.2(2) . . . . ?
C7 N2 C1 C6 -177.4(3) . . . . ?
C8 N2 C1 C6 9.5(5) . . . . ?
C7 N2 C1 C2 0.2(3) . . . . ?
C8 N2 C1 C2 -173.0(2) . . . . ?
N2 C1 C2 C3 -178.4(3) . . . . ?
C6 C1 C2 C3 -0.5(4) . . . . ?
N2 C1 C2 N1 0.0(3) . . . . ?
C6 C1 C2 N1 177.8(3) . . . . ?
C7 N1 C2 C3 178.0(3) . . . . ?
Cu1 N1 C2 C3 -1.6(4) . . . . ?
C7 N1 C2 C1 -0.1(3) . . . . ?
Cu1 N1 C2 C1 -179.70(18) . . . . ?
C1 C2 C3 C4 -0.5(4) . . . . ?
N1 C2 C3 C4 -178.4(3) . . . . ?
C2 C3 C4 C5 1.0(5) . . . . ?
C3 C4 C5 C6 -0.6(6) . . . . ?
C4 C5 C6 C1 -0.4(5) . . . . ?
N2 C1 C6 C5 178.1(3) . . . . ?
C2 C1 C6 C5 0.9(4) . . . . ?
C2 N1 C7 N2 0.3(3) . . . . ?
Cu1 N1 C7 N2 179.87(17) . . . . ?
C1 N2 C7 N1 -0.3(3) . . . . ?
C8 N2 C7 N1 172.9(2) . . . . ?
C7 N2 C8 C9 -86.5(4) . . . . ?
C1 N2 C8 C9 85.4(4) . . . . ?
N2 C8 C9 C14 -101.4(3) . . . . ?
N2 C8 C9 C10 78.7(4) . . . . ?
C15' O1 C10 C11 -16.7(17) . . . . ?
C15 O1 C10 C11 1.3(6) . . . . ?
C15' O1 C10 C9 161.7(17) . . . . ?
C15 O1 C10 C9 179.7(5) . . . . ?
C14 C9 C10 O1 -176.3(3) . . . . ?
C8 C9 C10 O1 3.6(4) . . . . ?
C14 C9 C10 C11 2.2(4) . . . . ?
C8 C9 C10 C11 -177.9(3) . . . . ?
O1 C10 C11 C12 175.9(3) . . . . ?
C9 C10 C11 C12 -2.5(5) . . . . ?
C10 C11 C12 C13 1.1(6) . . . . ?
C11 C12 C13 C14 0.6(6) . . . . ?
C10 C9 C14 C13 -0.5(5) . . . . ?
C8 C9 C14 C13 179.6(3) . . . . ?
C12 C13 C14 C9 -0.9(6) . . . . ?
C10 O1 C15 C16 -160.1(4) . . . . ?
C15' O1 C15 C16 -25(3) . . . . ?
O1 C15 C16 C17 -49.0(7) . . . . ?
C15 C16 C17 C18 -155.4(5) . . . . ?
C19 O2 C18 C17 143.6(3) . . . . ?
C18' O2 C18 C17 -111.7(8) . . . . ?
C16 C17 C18 O2 66.0(6) . . . . ?
C10 O1 C15' C16' 178.4(9) . . . . ?
C15 O1 C15' C16' 124(5) . . . . ?
O1 C15' C16' C17' 159.6(16) . . . . ?
C15' C16' C17' C18' 162.7(15) . . . . ?
C19 O2 C18' C17' -176.1(6) . . . . ?
C18 O2 C18' C17' 84.8(9) . . . . ?
C16' C17' C18' O2 -62.0(14) . . . . ?
C18' O2 C19 C24 -10.9(8) . . . . ?
C18 O2 C19 C24 35.9(5) . . . . ?
C18' O2 C19 C20 167.6(8) . . . . ?
C18 O2 C19 C20 -145.7(3) . . . . ?
O2 C19 C20 C21 -177.5(3) . . . . ?
C24 C19 C20 C21 1.1(4) . . . . ?
O2 C19 C20 C25 0.8(4) . . . . ?
C24 C19 C20 C25 179.4(3) . . . . ?
C19 C20 C21 C22 -1.1(5) . . . . ?
C25 C20 C21 C22 -179.3(4) . . . . ?
C20 C21 C22 C23 0.4(7) . . . . ?
C21 C22 C23 C24 0.3(7) . . . . ?
O2 C19 C24 C23 177.9(3) . . . . ?
C20 C19 C24 C23 -0.5(5) . . . . ?
C22 C23 C24 C19 -0.2(6) . . . . ?
C26 N3 C25 C20 23.2(4) . . . . ?
C27 N3 C25 C20 -154.8(3) . . . . ?
C21 C20 C25 N3 -117.0(3) . . . . ?
C19 C20 C25 N3 64.7(4) . . . . ?
C28 N4 C26 N3 -0.1(3) . . . . ?
Cu1 N4 C26 N3 -176.75(17) . . . . ?
C27 N3 C26 N4 0.7(3) . . . . ?
C25 N3 C26 N4 -177.6(3) . . . . ?
C26 N3 C27 C32 179.1(3) . . . . ?
C25 N3 C27 C32 -2.5(5) . . . . ?
C26 N3 C27 C28 -1.1(3) . . . . ?
C25 N3 C27 C28 177.3(3) . . . . ?
C26 N4 C28 C29 179.4(3) . . . . ?
Cu1 N4 C28 C29 -4.6(5) . . . . ?
C26 N4 C28 C27 -0.6(3) . . . . ?
Cu1 N4 C28 C27 175.3(2) . . . . ?
N3 C27 C28 N4 1.0(3) . . . . ?
C32 C27 C28 N4 -179.1(3) . . . . ?
N3 C27 C28 C29 -179.0(3) . . . . ?
C32 C27 C28 C29 0.9(4) . . . . ?
N4 C28 C29 C30 179.4(3) . . . . ?
C27 C28 C29 C30 -0.5(4) . . . . ?
C28 C29 C30 C31 -0.4(5) . . . . ?
C29 C30 C31 C32 1.0(6) . . . . ?
C30 C31 C32 C27 -0.7(6) . . . . ?
N3 C27 C32 C31 179.6(3) . . . . ?
C28 C27 C32 C31 -0.2(5) . . . . ?
